data_7112129
loop_
_publ_author_name
'Mousumi Garai'
'Kumar Biradha'

_publ_section_title
;
 Coordination polymers of organic polymers synthesized via
 photopolymerization of single crystals: two-dimensional hydrogen bonding
 layers with amazing shock absorbing nature
;
_journal_name_full Chem.Commun.
_journal_page_first 3568
_journal_paper_doi 10.1039/C4CC00625A
_journal_volume 50
_journal_year 2014
_chemical_formula_moiety 'C18 H18 Ag Cl N4 O6'
_chemical_formula_sum 'C18 H18 Ag Cl N4 O6'
_chemical_formula_weight 529.68
_chemical_name_systematic
; 
 ? 
;
_space_group_IT_number 15
_symmetry_cell_setting monoclinic
_symmetry_space_group_name_Hall '-C 2yc'
_symmetry_space_group_name_H-M 'C 1 2/c 1'
_atom_sites_solution_hydrogens geom
_atom_sites_solution_primary direct
_atom_sites_solution_secondary difmap
_audit_creation_method SHELXL-97
_cell_angle_alpha 90.00
_cell_angle_beta 113.439(2)
_cell_angle_gamma 90.00
_cell_formula_units_Z 4
_cell_length_a 19.799(2)
_cell_length_b 9.6470(10)
_cell_length_c 11.2675(11)
_cell_measurement_reflns_used 2349
_cell_measurement_temperature 293(2)
_cell_measurement_theta_max 27.90
_cell_measurement_theta_min 2.24
_cell_volume 1974.5(3)
_computing_structure_refinement 'SHELXL-97 (Sheldrick, 1997)'
_computing_structure_solution 'SHELXS-97 (Sheldrick, 1990)'
_diffrn_ambient_temperature 293(2)
_diffrn_measured_fraction_theta_full 0.992
_diffrn_measured_fraction_theta_max 0.992
_diffrn_measurement_device_type 'Bruker CCD APEX2'
_diffrn_measurement_method hemisphere
_diffrn_radiation_monochromator graphite
_diffrn_radiation_source 'fine-focus sealed tube'
_diffrn_radiation_type MoK\a
_diffrn_radiation_wavelength 0.71073
_diffrn_reflns_av_R_equivalents 0.0227
_diffrn_reflns_av_sigmaI/netI 0.0163
_diffrn_reflns_limit_h_max 25
_diffrn_reflns_limit_h_min -26
_diffrn_reflns_limit_k_max 12
_diffrn_reflns_limit_k_min -10
_diffrn_reflns_limit_l_max 14
_diffrn_reflns_limit_l_min -14
_diffrn_reflns_number 12809
_diffrn_reflns_theta_full 27.90
_diffrn_reflns_theta_max 27.90
_diffrn_reflns_theta_min 2.24
_exptl_absorpt_coefficient_mu 1.201
_exptl_absorpt_correction_T_max 0.866
_exptl_absorpt_correction_T_min 0.772
_exptl_absorpt_correction_type empirical
_exptl_absorpt_process_details sadabs
_exptl_crystal_colour white
_exptl_crystal_density_diffrn 1.782
_exptl_crystal_density_meas ?
_exptl_crystal_density_method 'not measured'
_exptl_crystal_description 'rectangular block'
_exptl_crystal_F_000 1064
_exptl_crystal_size_max 0.25
_exptl_crystal_size_mid 0.18
_exptl_crystal_size_min 0.12
_refine_diff_density_max 0.834
_refine_diff_density_min -2.021
_refine_diff_density_rms 0.101
_refine_ls_extinction_method none
_refine_ls_goodness_of_fit_ref 2.029
_refine_ls_hydrogen_treatment mixed
_refine_ls_matrix_type full
_refine_ls_number_parameters 147
_refine_ls_number_reflns 2349
_refine_ls_number_restraints 0
_refine_ls_restrained_S_all 2.029
_refine_ls_R_factor_all 0.0749
_refine_ls_R_factor_gt 0.0637
_refine_ls_shift/su_max 0.013
_refine_ls_shift/su_mean 0.003
_refine_ls_structure_factor_coef Fsqd
_refine_ls_weighting_details 'calc w=1/[\s^2^(Fo^2^)+(0.1000P)^2^+0.0000P] where P=(Fo^2^+2Fc^2^)/3'
_refine_ls_weighting_scheme calc
_refine_ls_wR_factor_gt 0.2424
_refine_ls_wR_factor_ref 0.2558
_reflns_number_gt 1921
_reflns_number_total 2349
_reflns_threshold_expression >2sigma(I)
_cod_data_source_file c4cc00625a.cif
_cod_data_source_block 2
_cod_depositor_comments
;
The following automatic conversions were performed:

'_exptl_crystal_density_meas' value 'not measured' was changed to '?'
- the value is perceived as not measured.

Automatic conversion script
Id: cif_fix_values 3008 2015-01-20 13:52:24Z robertas 
;
_cod_original_sg_symbol_H-M C2/c
_cod_database_code 7112129

loop_
_symmetry_equiv_pos_as_xyz
'x, y, z'
'-x, y, -z+1/2'
'x+1/2, y+1/2, z'
'-x+1/2, y+1/2, -z+1/2'
'-x, -y, -z'
'x, -y, z-1/2'
'-x+1/2, -y+1/2, -z'
'x+1/2, -y+1/2, z-1/2'

loop_
_atom_site_label
_atom_site_type_symbol
_atom_site_fract_x
_atom_site_fract_y
_atom_site_fract_z
_atom_site_U_iso_or_equiv
_atom_site_adp_type
_atom_site_occupancy
_atom_site_symmetry_multiplicity
_atom_site_calc_flag
_atom_site_refinement_flags
Ag1 Ag 0.5000 0.0000 0.0000 0.0979(5) Uani 1 2 d S
Cl1 Cl 0.5000 -0.2792(2) 0.2500 0.0744(6) Uani 1 2 d S
O101 O 0.5471(3) -0.3718(6) 0.3484(6) 0.126(3) Uani 1 1 d .
O102 O 0.5565(5) -0.2449(12) 0.1974(9) 0.097(3) Uani 0.60 1 d P
O10A O 0.4917(13) -0.1574(10) 0.1696(16) 0.131(7) Uani 0.40 1 d P
O11 O 0.7292(2) 0.0524(3) 0.7649(4) 0.0619(10) Uani 1 1 d .
N11 N 0.5582(2) 0.1478(6) 0.1490(4) 0.0678(13) Uani 1 1 d .
C11 C 0.6277(2) 0.2069(5) 0.3726(4) 0.0464(10) Uani 1 1 d .
C12 C 0.5935(3) 0.1114(6) 0.2730(5) 0.0572(12) Uani 1 1 d .
H12 H 0.5955 0.0179 0.2943 0.069 Uiso 1 1 calc R
C13 C 0.5559(3) 0.2803(7) 0.1193(5) 0.0748(17) Uani 1 1 d .
H13 H 0.5309 0.3067 0.0335 0.090 Uiso 1 1 calc R
C14 C 0.5894(4) 0.3817(7) 0.2110(6) 0.0727(16) Uani 1 1 d .
H14 H 0.5884 0.4741 0.1867 0.087 Uiso 1 1 calc R
C15 C 0.6236(3) 0.3439(5) 0.3367(5) 0.0566(12) Uani 1 1 d .
H15 H 0.6446 0.4114 0.3996 0.068 Uiso 1 1 calc R
C16 C 0.6618(2) 0.1569(4) 0.5053(4) 0.0467(10) Uani 1 1 d .
H16 H 0.6604 0.0619 0.5179 0.056 Uiso 1 1 calc R
C17 C 0.6947(2) 0.2339(4) 0.6099(4) 0.0436(9) Uani 1 1 d .
H17 H 0.6982 0.3289 0.5992 0.052 Uiso 1 1 calc R
C18 C 0.7262(2) 0.1774(4) 0.7426(4) 0.0431(9) Uani 1 1 d .
N21 N 0.7495(2) 0.2721(3) 0.8353(3) 0.0448(8) Uani 1 1 d .
H21 H 0.7472 0.3579 0.8134 0.054 Uiso 1 1 calc R
C21 C 0.7788(3) 0.2380(5) 0.9725(4) 0.0516(11) Uani 1 1 d .
H21A H 0.8216 0.2951 1.0185 0.062 Uiso 1 1 calc .
H21B H 0.7942 0.1418 0.9844 0.062 Uiso 1 1 calc .

loop_
_atom_site_aniso_label
_atom_site_aniso_U_11
_atom_site_aniso_U_22
_atom_site_aniso_U_33
_atom_site_aniso_U_23
_atom_site_aniso_U_13
_atom_site_aniso_U_12
Ag1 0.0707(6) 0.1679(9) 0.0500(5) -0.0589(4) 0.0187(4) -0.0428(4)
Cl1 0.1082(17) 0.0678(11) 0.0558(11) 0.000 0.0416(12) 0.000
O101 0.125(5) 0.136(5) 0.077(4) -0.018(3) -0.002(3) 0.059(4)
O102 0.089(6) 0.123(7) 0.077(6) 0.006(5) 0.030(5) -0.027(5)
O10A 0.28(2) 0.049(5) 0.120(12) -0.025(6) 0.140(14) -0.050(9)
O11 0.087(3) 0.0457(16) 0.049(2) 0.0006(15) 0.024(2) -0.0086(17)
N11 0.048(2) 0.110(4) 0.037(2) -0.028(2) 0.0081(17) -0.006(2)
C11 0.038(2) 0.063(2) 0.035(2) -0.0154(17) 0.0113(17) -0.0040(19)
C12 0.046(2) 0.081(3) 0.040(2) -0.022(2) 0.011(2) -0.012(2)
C13 0.066(3) 0.112(5) 0.031(2) -0.007(3) 0.003(2) 0.019(3)
C14 0.089(4) 0.078(3) 0.044(3) 0.001(2) 0.019(3) 0.029(3)
C15 0.063(3) 0.059(3) 0.036(2) -0.0087(19) 0.009(2) 0.011(2)
C16 0.046(2) 0.052(2) 0.038(2) -0.0085(17) 0.0124(18) -0.0069(18)
C17 0.047(2) 0.050(2) 0.0300(19) -0.0045(16) 0.0115(17) -0.0041(17)
C18 0.048(2) 0.046(2) 0.036(2) -0.0008(16) 0.0176(17) -0.0027(18)
N21 0.055(2) 0.0443(17) 0.0285(17) 0.0016(13) 0.0098(15) 0.0053(15)
C21 0.058(3) 0.061(2) 0.0287(19) 0.0053(18) 0.0103(19) 0.010(2)

loop_
_atom_type_symbol
_atom_type_description
_atom_type_scat_dispersion_real
_atom_type_scat_dispersion_imag
_atom_type_scat_source
C C 0.0033 0.0016 'International Tables Vol C Tables 4.2.6.8 and 6.1.1.4'
H H 0.0000 0.0000 'International Tables Vol C Tables 4.2.6.8 and 6.1.1.4'
N N 0.0061 0.0033 'International Tables Vol C Tables 4.2.6.8 and 6.1.1.4'
O O 0.0106 0.0060 'International Tables Vol C Tables 4.2.6.8 and 6.1.1.4'
Cl Cl 0.1484 0.1585 'International Tables Vol C Tables 4.2.6.8 and 6.1.1.4'
Ag Ag -0.8971 1.1015 'International Tables Vol C Tables 4.2.6.8 and 6.1.1.4'

loop_
_geom_angle_atom_site_label_1
_geom_angle_atom_site_label_2
_geom_angle_atom_site_label_3
_geom_angle
_geom_angle_site_symmetry_1
_geom_angle_site_symmetry_3
N11 Ag1 N11 180.0(4) . 5_655
N11 Ag1 O10A 90.9(3) . 5_655
N11 Ag1 O10A 89.1(3) 5_655 5_655
N11 Ag1 O10A 89.1(3) . .
N11 Ag1 O10A 90.9(3) 5_655 .
O10A Ag1 O10A 180.0(10) 5_655 .
O10A Cl1 O10A 72.1(9) 2_655 .
O10A Cl1 O101 149.3(9) 2_655 2_655
O10A Cl1 O101 98.3(7) . 2_655
O10A Cl1 O101 98.3(7) 2_655 .
O10A Cl1 O101 149.3(9) . .
O101 Cl1 O101 103.3(5) 2_655 .
O10A Cl1 O102 98.7(10) 2_655 .
O10A Cl1 O102 59.4(8) . .
O101 Cl1 O102 101.0(5) 2_655 .
O101 Cl1 O102 94.8(5) . .
O10A Cl1 O102 59.4(8) 2_655 2_655
O10A Cl1 O102 98.7(10) . 2_655
O101 Cl1 O102 94.8(5) 2_655 2_655
O101 Cl1 O102 101.0(5) . 2_655
O102 Cl1 O102 154.5(9) . 2_655
O10A O102 Cl1 58.8(6) . .
Cl1 O10A O102 61.8(8) . .
Cl1 O10A O10A 54.0(5) . 2_655
O102 O10A O10A 89.5(16) . 2_655
Cl1 O10A Ag1 160.7(10) . .
O102 O10A Ag1 101.3(8) . .
O10A O10A Ag1 140.2(7) 2_655 .
C13 N11 C12 118.1(5) . .
C13 N11 Ag1 119.4(4) . .
C12 N11 Ag1 122.4(4) . .
C15 C11 C12 116.4(4) . .
C15 C11 C16 124.7(4) . .
C12 C11 C16 118.9(4) . .
N11 C12 C11 123.3(5) . .
N11 C13 C14 122.6(5) . .
C15 C14 C13 118.7(6) . .
C14 C15 C11 120.9(5) . .
C17 C16 C11 126.2(4) . .
C16 C17 C18 123.6(4) . .
O11 C18 N21 122.9(4) . .
O11 C18 C17 122.4(4) . .
N21 C18 C17 114.7(3) . .
C18 N21 C21 123.2(4) . .
N21 C21 C21 110.6(5) . 7_657

loop_
_geom_bond_atom_site_label_1
_geom_bond_atom_site_label_2
_geom_bond_distance
_geom_bond_site_symmetry_2
Ag1 N11 2.154(4) .
Ag1 N11 2.154(4) 5_655
Ag1 O10A 2.497(12) 5_655
Ag1 O10A 2.497(12) .
Cl1 O10A 1.452(13) 2_655
Cl1 O10A 1.452(13) .
Cl1 O101 1.440(6) 2_655
Cl1 O101 1.440(6) .
Cl1 O102 1.497(9) .
Cl1 O102 1.497(9) 2_655
O102 O10A 1.46(2) .
O10A O10A 1.71(3) 2_655
O11 C18 1.229(5) .
N11 C13 1.317(9) .
N11 C12 1.337(7) .
C11 C15 1.374(7) .
C11 C12 1.400(6) .
C11 C16 1.457(6) .
C13 C14 1.385(9) .
C14 C15 1.355(8) .
C16 C17 1.324(6) .
C17 C18 1.477(6) .
C18 N21 1.325(5) .
N21 C21 1.456(5) .
C21 C21 1.518(10) 7_657
